data_7115477
loop_
_publ_author_name
'Adi E. Nako'
'Sarah J. Gates'
'Nicole Schadel'
'Andrew J. P. White'
'Mark R. Crimmin'

_publ_section_title
;
 Yttrium-catalysed dehydrocoupling of alanes with amines
;
_journal_name_full Chem.Commun.
_journal_page_first 9536
_journal_paper_doi 10.1039/C4cc04484C
_journal_volume 50
_journal_year 2014
_chemical_formula_moiety 'C35 H48 Al N3, 0.5(C7 H8)'
_chemical_formula_sum 'C38.5 H52 Al N3'
_chemical_formula_weight 583.81
_chemical_name_systematic
;
 ?
;
_space_group_crystal_system monoclinic
_space_group_IT_number 14
_space_group_name_Hall '-P 2ybc'
_space_group_name_H-M_alt 'P 1 21/c 1'
_symmetry_space_group_name_Hall '-P 2ybc'
_symmetry_space_group_name_H-M 'P 1 21/c 1'
_atom_sites_solution_hydrogens mixed
_audit_creation_method SHELXL
_cell_angle_alpha 90
_cell_angle_beta 90.876(3)
_cell_angle_gamma 90
_cell_formula_units_Z 4
_cell_length_a 10.8160(3)
_cell_length_b 19.4921(8)
_cell_length_c 16.6321(6)
_cell_measurement_reflns_used 3636
_cell_measurement_temperature 173
_cell_measurement_theta_max 27.1130
_cell_measurement_theta_min 2.7610
_cell_volume 3506.1(2)
_computing_cell_refinement CrysAlisPro,
_computing_data_collection CrysAlisPro,
_computing_data_reduction CrysAlisPro,
_computing_molecular_graphics 'Bruker SHELXTL'
_computing_publication_material 'CIFTAB-2013 (Sheldrick, 2013)'
_computing_structure_refinement 'SHELXL-2013 (Sheldrick, 2013)'
_computing_structure_solution 'SHELXS-2013 (Sheldrick, 2013)'
_diffrn_ambient_temperature 173
_diffrn_detector_area_resol_mean 16.0382
_diffrn_measured_fraction_theta_full 0.983
_diffrn_measured_fraction_theta_max 0.803
_diffrn_measurement_device_type 'Agilent Xcalibur 3 E'
_diffrn_measurement_method 'omega scans'
_diffrn_radiation_type MoK\a
_diffrn_radiation_wavelength 0.71073
_diffrn_reflns_av_R_equivalents 0.0358
_diffrn_reflns_av_unetI/netI 0.0540
_diffrn_reflns_Laue_measured_fraction_full 0.983
_diffrn_reflns_Laue_measured_fraction_max 0.803
_diffrn_reflns_limit_h_max 8
_diffrn_reflns_limit_h_min -12
_diffrn_reflns_limit_k_max 25
_diffrn_reflns_limit_k_min -20
_diffrn_reflns_limit_l_max 20
_diffrn_reflns_limit_l_min -17
_diffrn_reflns_number 11869
_diffrn_reflns_point_group_measured_fraction_full 0.983
_diffrn_reflns_point_group_measured_fraction_max 0.803
_diffrn_reflns_theta_full 25.242
_diffrn_reflns_theta_max 28.088
_diffrn_reflns_theta_min 2.449
_diffrn_source 'Enhance (Mo) X-ray Source'
_exptl_absorpt_coefficient_mu 0.087
_exptl_absorpt_correction_T_max 0.990
_exptl_absorpt_correction_T_min 0.979
_exptl_absorpt_correction_type analytical
_exptl_absorpt_process_details
;
CrysAlisPro, Agilent Technologies,
Version 1.171.36.32 (release 02-08-2013 CrysAlis171 .NET)
(compiled Aug  2 2013,16:46:58)
Analytical numeric absorption correction using a multifaceted crystal
model based on expressions derived by R.C. Clark & J.S. Reid.
(Clark, R. C. & Reid, J. S. (1995). Acta Cryst. A51, 887-897)
;
_exptl_crystal_colour Colourless
_exptl_crystal_density_diffrn 1.106
_exptl_crystal_description 'blocky needles'
_exptl_crystal_F_000 1268
_exptl_crystal_size_max 0.32
_exptl_crystal_size_mid 0.28
_exptl_crystal_size_min 0.14
_refine_diff_density_max 0.283
_refine_diff_density_min -0.321
_refine_diff_density_rms 0.043
_refine_ls_extinction_method none
_refine_ls_goodness_of_fit_ref 1.023
_refine_ls_hydrogen_treatment mixed
_refine_ls_matrix_type full
_refine_ls_number_parameters 407
_refine_ls_number_reflns 6847
_refine_ls_number_restraints 18
_refine_ls_restrained_S_all 1.023
_refine_ls_R_factor_all 0.0727
_refine_ls_R_factor_gt 0.0497
_refine_ls_shift/su_max 0.001
_refine_ls_shift/su_mean 0.000
_refine_ls_structure_factor_coef Fsqd
_refine_ls_weighting_details 'w=1/[\s^2^(Fo^2^)+(0.0578P)^2^+1.1529P] where P=(Fo^2^+2Fc^2^)/3'
_refine_ls_weighting_scheme calc
_refine_ls_wR_factor_gt 0.1195
_refine_ls_wR_factor_ref 0.1318
_reflns_Friedel_coverage 0.000
_reflns_number_gt 5127
_reflns_number_total 6847
_reflns_threshold_expression 'I > 2\s(I)'
_cod_data_source_file c4cc04484c2.cif
_cod_data_source_block 4b
_cod_original_formula_sum 'C38.50 H52 Al N3'
_cod_database_code 7115477
_shelx_space_group_comment
;
The symmetry employed for this shelxl refinement is uniquely defined
by the following loop, which should always be used as a source of
symmetry information in preference to the above space-group names.
They are only intended as comments.
;
_shelxl_version_number 2013-4

loop_
_space_group_symop_operation_xyz
'x, y, z'
'-x, y+1/2, -z+1/2'
'-x, -y, -z'
'x, -y-1/2, z-1/2'

loop_
_atom_site_label
_atom_site_type_symbol
_atom_site_fract_x
_atom_site_fract_y
_atom_site_fract_z
_atom_site_U_iso_or_equiv
_atom_site_adp_type
_atom_site_occupancy
_atom_site_site_symmetry_order
_atom_site_calc_flag
_atom_site_refinement_flags_posn
_atom_site_refinement_flags_adp
_atom_site_refinement_flags_occupancy
_atom_site_disorder_assembly
_atom_site_disorder_group
Al1 Al 0.19000(5) 0.70257(3) 0.18674(3) 0.02555(14) Uani 1 1 d . . . . .
H1 H 0.2422(17) 0.6779(10) 0.1106(10) 0.033(5) Uiso 1 1 d . . . . .
N1 N 0.24534(13) 0.79171(8) 0.21514(9) 0.0265(3) Uani 1 1 d . . . . .
C1 C 0.19277(17) 0.84756(10) 0.18256(11) 0.0312(4) Uani 1 1 d . . . . .
C2 C 0.07860(18) 0.84513(10) 0.14263(12) 0.0376(5) Uani 1 1 d . . . . .
H2A H 0.0563 0.8843 0.1117 0.045 Uiso 1 1 calc R U . . .
C3 C -0.00588(17) 0.79159(11) 0.14318(11) 0.0356(5) Uani 1 1 d . . . . .
N3 N 0.02219(13) 0.72813(8) 0.16847(9) 0.0294(3) Uani 1 1 d . . . . .
C4 C 0.25471(19) 0.91625(10) 0.19028(13) 0.0425(5) Uani 1 1 d . . . . .
H4A H 0.2400 0.9351 0.2439 0.064 Uiso 1 1 calc R U . . .
H4B H 0.2207 0.9475 0.1495 0.064 Uiso 1 1 calc R U . . .
H4C H 0.3438 0.9110 0.1825 0.064 Uiso 1 1 calc R U . . .
C5 C -0.13689(19) 0.80803(13) 0.11659(16) 0.0552(6) Uani 1 1 d . . . . .
H5A H -0.1633 0.7756 0.0747 0.083 Uiso 1 1 calc R U . . .
H5B H -0.1403 0.8549 0.0952 0.083 Uiso 1 1 calc R U . . .
H5C H -0.1919 0.8043 0.1626 0.083 Uiso 1 1 calc R U . . .
C6 C 0.34643(16) 0.80100(9) 0.27178(10) 0.0267(4) Uani 1 1 d . . . . .
C7 C 0.32093(19) 0.82304(10) 0.34971(11) 0.0360(5) Uani 1 1 d . . . . .
C8 C 0.4189(2) 0.82993(11) 0.40432(12) 0.0425(5) Uani 1 1 d . . . . .
H8A H 0.4026 0.8451 0.4574 0.051 Uiso 1 1 calc R U . . .
C9 C 0.53942(19) 0.81531(11) 0.38367(12) 0.0398(5) Uani 1 1 d . . . . .
C10 C 0.56110(17) 0.79289(10) 0.30651(12) 0.0354(5) Uani 1 1 d . . . . .
H10A H 0.6435 0.7823 0.2918 0.042 Uiso 1 1 calc R U . . .
C11 C 0.46689(16) 0.78523(9) 0.24955(11) 0.0283(4) Uani 1 1 d . . . . .
C12 C 0.1913(2) 0.83717(14) 0.37645(14) 0.0537(6) Uani 1 1 d . . . . .
H12A H 0.1903 0.8410 0.4352 0.081 Uiso 1 1 calc R U . . .
H12B H 0.1370 0.7995 0.3592 0.081 Uiso 1 1 calc R U . . .
H12C H 0.1620 0.8802 0.3524 0.081 Uiso 1 1 calc R U . . .
C13 C 0.6439(2) 0.82271(14) 0.44479(15) 0.0625(7) Uani 1 1 d . . . . .
H13A H 0.6693 0.7772 0.4638 0.094 Uiso 1 1 calc R U . . .
H13B H 0.6157 0.8502 0.4903 0.094 Uiso 1 1 calc R U . . .
H13C H 0.7142 0.8456 0.4197 0.094 Uiso 1 1 calc R U . . .
C14 C 0.49529(18) 0.76036(12) 0.16642(11) 0.0393(5) Uani 1 1 d . . . . .
H14A H 0.5851 0.7584 0.1598 0.059 Uiso 1 1 calc R U . . .
H14B H 0.4593 0.7920 0.1267 0.059 Uiso 1 1 calc R U . . .
H14C H 0.4600 0.7145 0.1585 0.059 Uiso 1 1 calc R U . . .
C15 C -0.07837(15) 0.67940(10) 0.17313(11) 0.0295(4) Uani 1 1 d . . . . .
C16 C -0.10925(17) 0.63935(11) 0.10642(11) 0.0346(5) Uani 1 1 d . . . . .
C17 C -0.21071(17) 0.59607(11) 0.11142(12) 0.0377(5) Uani 1 1 d . . . . .
H17A H -0.2312 0.5679 0.0666 0.045 Uiso 1 1 calc R U . . .
C18 C -0.28282(17) 0.59233(11) 0.17871(12) 0.0395(5) Uani 1 1 d . . . . .
C19 C -0.24752(18) 0.63132(12) 0.24455(12) 0.0413(5) Uani 1 1 d . . . . .
H19A H -0.2950 0.6286 0.2920 0.050 Uiso 1 1 calc R U . . .
C20 C -0.14517(17) 0.67436(11) 0.24387(11) 0.0349(4) Uani 1 1 d . . . . .
C21 C -0.03757(19) 0.64453(14) 0.02972(12) 0.0496(6) Uani 1 1 d . . . . .
H21A H -0.0520 0.6895 0.0051 0.074 Uiso 1 1 calc R U . . .
H21B H -0.0649 0.6084 -0.0075 0.074 Uiso 1 1 calc R U . . .
H21C H 0.0509 0.6390 0.0417 0.074 Uiso 1 1 calc R U . . .
C22 C -0.3992(2) 0.54945(14) 0.17894(15) 0.0578(7) Uani 1 1 d . . . . .
H22A H -0.4259 0.5428 0.2344 0.087 Uiso 1 1 calc R U . . .
H22B H -0.3826 0.5048 0.1544 0.087 Uiso 1 1 calc R U . . .
H22C H -0.4645 0.5730 0.1482 0.087 Uiso 1 1 calc R U . . .
C23 C -0.1079(2) 0.71641(13) 0.31657(12) 0.0498(6) Uani 1 1 d . . . . .
H23A H -0.1675 0.7090 0.3595 0.075 Uiso 1 1 calc R U . . .
H23B H -0.1067 0.7651 0.3021 0.075 Uiso 1 1 calc R U . . .
H23C H -0.0254 0.7024 0.3353 0.075 Uiso 1 1 calc R U . . .
N30 N 0.21771(15) 0.65017(8) 0.27564(9) 0.0310(4) Uani 1 1 d D . . . .
H30 H 0.225(2) 0.6785(8) 0.3182(8) 0.046(6) Uiso 1 1 d D . . . .
C31 C 0.27558(16) 0.58708(9) 0.29143(10) 0.0260(4) Uani 1 1 d . . . . .
C32 C 0.24839(17) 0.52884(10) 0.24385(11) 0.0310(4) Uani 1 1 d . . . . .
C33 C 0.30664(18) 0.46713(10) 0.26206(12) 0.0387(5) Uani 1 1 d . . . . .
H33A H 0.2889 0.4281 0.2297 0.046 Uiso 1 1 calc R U . . .
C34 C 0.38886(19) 0.46061(11) 0.32513(13) 0.0410(5) Uani 1 1 d . . . . .
H34 H 0.4272 0.4178 0.3364 0.049 Uiso 1 1 calc R U . . .
C35 C 0.41503(18) 0.51753(11) 0.37210(12) 0.0368(5) Uani 1 1 d . . . . .
H35A H 0.4716 0.5132 0.4160 0.044 Uiso 1 1 calc R U . . .
C36 C 0.36108(16) 0.58060(10) 0.35683(10) 0.0288(4) Uani 1 1 d . . . . .
C37 C 0.1558(2) 0.53035(11) 0.17443(12) 0.0425(5) Uani 1 1 d . . . . .
H37A H 0.1194 0.5775 0.1724 0.051 Uiso 1 1 calc R U . . .
C38 C 0.2192(3) 0.51787(14) 0.09417(14) 0.0680(8) Uani 1 1 d . . . . .
H38A H 0.2813 0.5536 0.0855 0.102 Uiso 1 1 calc R U . . .
H38B H 0.1575 0.5192 0.0505 0.102 Uiso 1 1 calc R U . . .
H38C H 0.2596 0.4729 0.0951 0.102 Uiso 1 1 calc R U . . .
C39 C 0.0501(3) 0.48009(14) 0.18724(19) 0.0754(9) Uani 1 1 d . . . . .
H39A H 0.0824 0.4331 0.1878 0.113 Uiso 1 1 calc R U . . .
H39B H -0.0110 0.4849 0.1435 0.113 Uiso 1 1 calc R U . . .
H39C H 0.0108 0.4899 0.2387 0.113 Uiso 1 1 calc R U . . .
C40 C 0.39031(18) 0.64227(10) 0.40959(11) 0.0334(4) Uani 1 1 d . . . . .
H40A H 0.3934 0.6833 0.3736 0.040 Uiso 1 1 calc R U . . .
C41 C 0.2886(2) 0.65518(12) 0.47059(12) 0.0466(5) Uani 1 1 d . . . . .
H41A H 0.2872 0.6174 0.5095 0.070 Uiso 1 1 calc R U . . .
H41B H 0.2085 0.6580 0.4425 0.070 Uiso 1 1 calc R U . . .
H41C H 0.3051 0.6984 0.4989 0.070 Uiso 1 1 calc R U . . .
C42 C 0.5149(2) 0.63781(13) 0.45399(13) 0.0491(6) Uani 1 1 d . . . . .
H42A H 0.5323 0.6815 0.4810 0.074 Uiso 1 1 calc R U . . .
H42B H 0.5802 0.6281 0.4154 0.074 Uiso 1 1 calc R U . . .
H42C H 0.5121 0.6010 0.4940 0.074 Uiso 1 1 calc R U . . .
C50 C 0.2079(8) 0.4406(5) 0.5317(5) 0.058(3) Uiso 0.290(5) 1 d D U P A -1
H50A H 0.2282 0.4526 0.5876 0.087 Uiso 0.290(5) 1 calc R U P A -1
H50B H 0.2749 0.4557 0.4968 0.087 Uiso 0.290(5) 1 calc R U P A -1
H50C H 0.1976 0.3908 0.5270 0.087 Uiso 0.290(5) 1 calc R U P A -1
C51 C 0.0904(4) 0.4755(3) 0.5068(3) 0.0332(19) Uiso 0.290(5) 1 d DG U P A -1
C52 C -0.0079(6) 0.4744(3) 0.5596(2) 0.038(2) Uiso 0.290(5) 1 d DG U P A -1
H52A H -0.0001 0.4508 0.6094 0.045 Uiso 0.290(5) 1 calc R U P A -1
C53 C -0.1177(4) 0.5078(3) 0.5395(3) 0.035(2) Uiso 0.290(5) 1 d G U P A -1
H53A H -0.1849 0.5070 0.5756 0.042 Uiso 0.290(5) 1 calc R U P A -1
C54 C -0.1291(4) 0.5423(3) 0.4666(4) 0.041(2) Uiso 0.290(5) 1 d G U P A -1
H54A H -0.2041 0.5651 0.4529 0.050 Uiso 0.290(5) 1 calc R U P A -1
C55 C -0.0307(6) 0.5434(3) 0.4138(3) 0.040(2) Uiso 0.290(5) 1 d G U P A -1
H55A H -0.0385 0.5670 0.3640 0.048 Uiso 0.290(5) 1 calc R U P A -1
C56 C 0.0790(4) 0.5100(3) 0.4339(3) 0.032(3) Uiso 0.290(5) 1 d DG U P A -1
H56A H 0.1462 0.5107 0.3978 0.039 Uiso 0.290(5) 1 calc R U P A -1
C50' C 0.1408(14) 0.4300(8) 0.5615(8) 0.061(5) Uiso 0.210(5) 1 d D U P A -2
H50D H 0.1307 0.4357 0.6196 0.091 Uiso 0.210(5) 1 calc R U P A -2
H50E H 0.2253 0.4424 0.5470 0.091 Uiso 0.210(5) 1 calc R U P A -2
H50F H 0.1250 0.3821 0.5468 0.091 Uiso 0.210(5) 1 calc R U P A -2
C51' C 0.0510(7) 0.4755(5) 0.5175(5) 0.045(3) Uiso 0.210(5) 1 d DG U P A -2
C52' C -0.0674(8) 0.4857(4) 0.5466(4) 0.025(3) Uiso 0.210(5) 1 d DG U P A -2
H52B H -0.0916 0.4642 0.5951 0.030 Uiso 0.210(5) 1 calc R U P A -2
C53' C -0.1503(6) 0.5274(4) 0.5046(5) 0.027(2) Uiso 0.210(5) 1 d G U P A -2
H53B H -0.2312 0.5344 0.5245 0.033 Uiso 0.210(5) 1 calc R U P A -2
C54' C -0.1148(7) 0.5589(4) 0.4336(5) 0.041(3) Uiso 0.210(5) 1 d G U P A -2
H54B H -0.1714 0.5874 0.4050 0.049 Uiso 0.210(5) 1 calc R U P A -2
C55' C 0.0036(8) 0.5486(5) 0.4046(4) 0.049(3) Uiso 0.210(5) 1 d G U P A -2
H55B H 0.0278 0.5702 0.3560 0.059 Uiso 0.210(5) 1 calc R U P A -2
C56' C 0.0865(7) 0.5069(6) 0.4465(5) 0.049(6) Uiso 0.210(5) 1 d DG U P A -2
H56B H 0.1674 0.4999 0.4266 0.059 Uiso 0.210(5) 1 calc R U P A -2

loop_
_atom_site_aniso_label
_atom_site_aniso_U_11
_atom_site_aniso_U_22
_atom_site_aniso_U_33
_atom_site_aniso_U_23
_atom_site_aniso_U_13
_atom_site_aniso_U_12
Al1 0.0208(3) 0.0271(3) 0.0287(3) -0.0003(2) -0.0027(2) 0.0005(2)
N1 0.0214(7) 0.0267(8) 0.0313(8) 0.0018(6) -0.0019(6) 0.0025(6)
C1 0.0285(10) 0.0297(10) 0.0356(10) 0.0054(8) 0.0042(7) 0.0030(8)
C2 0.0305(10) 0.0329(11) 0.0493(12) 0.0156(9) -0.0034(8) 0.0048(9)
C3 0.0250(9) 0.0423(12) 0.0392(11) 0.0121(9) -0.0028(8) 0.0033(9)
N3 0.0206(7) 0.0363(9) 0.0312(8) 0.0073(7) -0.0027(6) -0.0004(7)
C4 0.0382(12) 0.0295(11) 0.0595(14) 0.0071(10) -0.0041(9) 0.0010(9)
C5 0.0299(11) 0.0538(15) 0.0813(17) 0.0245(13) -0.0136(11) 0.0022(11)
C6 0.0273(9) 0.0207(9) 0.0321(10) 0.0013(7) -0.0035(7) -0.0023(7)
C7 0.0409(11) 0.0319(11) 0.0353(11) -0.0044(8) 0.0003(8) 0.0009(9)
C8 0.0560(14) 0.0359(12) 0.0354(11) -0.0092(9) -0.0061(9) -0.0036(10)
C9 0.0424(12) 0.0345(12) 0.0421(12) 0.0017(9) -0.0140(9) -0.0114(9)
C10 0.0266(9) 0.0345(11) 0.0448(12) 0.0047(9) -0.0050(8) -0.0057(8)
C11 0.0261(9) 0.0255(10) 0.0332(10) 0.0041(7) -0.0016(7) -0.0042(8)
C12 0.0496(13) 0.0670(17) 0.0448(13) -0.0131(12) 0.0078(10) 0.0136(12)
C13 0.0641(16) 0.0658(17) 0.0567(15) 0.0014(12) -0.0284(12) -0.0203(14)
C14 0.0260(10) 0.0525(14) 0.0396(11) -0.0014(10) 0.0026(8) 0.0002(9)
C15 0.0176(8) 0.0376(11) 0.0332(10) 0.0082(8) -0.0021(7) 0.0002(8)
C16 0.0231(9) 0.0484(13) 0.0322(10) 0.0053(9) -0.0043(7) 0.0001(9)
C17 0.0284(10) 0.0447(12) 0.0397(11) 0.0033(9) -0.0095(8) -0.0033(9)
C18 0.0262(10) 0.0425(12) 0.0496(13) 0.0166(10) -0.0061(8) -0.0032(9)
C19 0.0275(10) 0.0568(14) 0.0400(12) 0.0139(10) 0.0063(8) 0.0001(10)
C20 0.0255(10) 0.0434(12) 0.0358(11) 0.0036(9) 0.0014(7) 0.0041(9)
C21 0.0338(11) 0.0817(18) 0.0331(11) -0.0030(11) -0.0030(9) -0.0121(12)
C22 0.0365(12) 0.0622(17) 0.0745(17) 0.0235(13) -0.0060(11) -0.0155(12)
C23 0.0398(12) 0.0685(17) 0.0412(12) -0.0063(11) 0.0083(9) -0.0011(11)
N30 0.0378(9) 0.0257(8) 0.0293(9) -0.0033(7) -0.0068(7) 0.0039(7)
C31 0.0251(9) 0.0251(9) 0.0278(9) 0.0028(7) 0.0037(7) -0.0015(7)
C32 0.0292(10) 0.0281(10) 0.0358(10) -0.0006(8) 0.0039(8) -0.0018(8)
C33 0.0391(11) 0.0281(11) 0.0491(12) -0.0051(9) 0.0057(9) -0.0003(9)
C34 0.0381(11) 0.0289(11) 0.0561(13) 0.0086(9) 0.0048(9) 0.0090(9)
C35 0.0331(10) 0.0383(12) 0.0388(11) 0.0125(9) -0.0008(8) 0.0037(9)
C36 0.0283(9) 0.0301(10) 0.0281(10) 0.0056(8) 0.0028(7) -0.0022(8)
C37 0.0486(12) 0.0290(11) 0.0494(13) -0.0068(9) -0.0124(10) -0.0047(10)
C38 0.103(2) 0.0542(16) 0.0462(14) -0.0166(12) -0.0098(14) 0.0152(16)
C39 0.0632(17) 0.0555(17) 0.106(2) 0.0060(15) -0.0361(16) -0.0208(14)
C40 0.0380(11) 0.0346(11) 0.0273(10) 0.0061(8) -0.0050(8) -0.0029(9)
C41 0.0549(14) 0.0496(14) 0.0354(12) -0.0056(10) 0.0024(9) -0.0047(11)
C42 0.0492(13) 0.0566(15) 0.0411(12) 0.0051(10) -0.0123(10) -0.0079(11)

loop_
_atom_type_symbol
_atom_type_description
_atom_type_scat_dispersion_real
_atom_type_scat_dispersion_imag
_atom_type_scat_source
C C 0.0033 0.0016 'International Tables Vol C Tables 4.2.6.8 and 6.1.1.4'
H H 0.0000 0.0000 'International Tables Vol C Tables 4.2.6.8 and 6.1.1.4'
Al Al 0.0645 0.0514 'International Tables Vol C Tables 4.2.6.8 and 6.1.1.4'
N N 0.0061 0.0033 'International Tables Vol C Tables 4.2.6.8 and 6.1.1.4'

loop_
_geom_angle_atom_site_label_1
_geom_angle_atom_site_label_2
_geom_angle_atom_site_label_3
_geom_angle
N30 Al1 N1 105.35(7)
N30 Al1 N3 114.97(7)
N1 Al1 N3 95.55(7)
C1 N1 C6 118.34(15)
C1 N1 Al1 120.93(12)
C6 N1 Al1 120.72(11)
N1 C1 C2 122.20(18)
N1 C1 C4 120.28(16)
C2 C1 C4 117.50(17)
C3 C2 C1 126.96(18)
N3 C3 C2 123.40(17)
N3 C3 C5 119.62(18)
C2 C3 C5 116.94(18)
C3 N3 C15 117.13(15)
C3 N3 Al1 120.20(13)
C15 N3 Al1 122.39(12)
C11 C6 C7 120.83(16)
C11 C6 N1 120.05(16)
C7 C6 N1 119.06(16)
C8 C7 C6 118.42(18)
C8 C7 C12 119.59(18)
C6 C7 C12 121.96(18)
C9 C8 C7 121.96(19)
C10 C9 C8 118.09(17)
C10 C9 C13 121.3(2)
C8 C9 C13 120.6(2)
C9 C10 C11 122.37(18)
C10 C11 C6 118.31(17)
C10 C11 C14 120.31(17)
C6 C11 C14 121.38(16)
C16 C15 C20 120.79(17)
C16 C15 N3 119.77(16)
C20 C15 N3 119.43(17)
C17 C16 C15 118.24(18)
C17 C16 C21 120.61(18)
C15 C16 C21 121.11(18)
C18 C17 C16 122.66(19)
C17 C18 C19 117.53(18)
C17 C18 C22 120.9(2)
C19 C18 C22 121.5(2)
C18 C19 C20 122.43(19)
C19 C20 C15 118.23(18)
C19 C20 C23 121.60(18)
C15 C20 C23 120.16(18)
C31 N30 Al1 135.41(13)
N30 C31 C32 120.75(15)
N30 C31 C36 120.26(16)
C32 C31 C36 118.98(17)
C33 C32 C31 118.94(17)
C33 C32 C37 118.34(17)
C31 C32 C37 122.70(17)
C34 C33 C32 122.28(19)
C33 C34 C35 118.84(19)
C36 C35 C34 121.82(18)
C35 C36 C31 119.14(17)
C35 C36 C40 120.94(16)
C31 C36 C40 119.91(16)
C32 C37 C39 111.67(18)
C32 C37 C38 111.20(19)
C39 C37 C38 111.6(2)
C36 C40 C41 111.61(16)
C36 C40 C42 114.09(17)
C41 C40 C42 109.05(16)
C52 C51 C56 120.0
C52 C51 C50 118.3(4)
C56 C51 C50 121.7(4)
C51 C52 C53 120.0
C54 C53 C52 120.0
C53 C54 C55 120.0
C56 C55 C54 120.0
C55 C56 C51 120.0
C52' C51' C56' 120.0
C52' C51' C50' 120.6(6)
C56' C51' C50' 119.4(6)
C51' C52' C53' 120.0
C54' C53' C52' 120.0
C53' C54' C55' 120.0
C56' C55' C54' 120.0
C55' C56' C51' 120.0

loop_
_geom_bond_atom_site_label_1
_geom_bond_atom_site_label_2
_geom_bond_distance
Al1 N30 1.8182(16)
Al1 N1 1.8951(16)
Al1 N3 1.9021(15)
N1 C1 1.339(2)
N1 C6 1.444(2)
C1 C2 1.394(3)
C1 C4 1.502(3)
C2 C3 1.387(3)
C3 N3 1.340(2)
C3 C5 1.512(3)
N3 C15 1.447(2)
C6 C11 1.394(3)
C6 C7 1.397(3)
C7 C8 1.392(3)
C7 C12 1.503(3)
C8 C9 1.382(3)
C9 C10 1.379(3)
C9 C13 1.515(3)
C10 C11 1.389(2)
C11 C14 1.501(3)
C15 C16 1.393(3)
C15 C20 1.394(3)
C16 C17 1.388(3)
C16 C21 1.506(3)
C17 C18 1.376(3)
C18 C19 1.382(3)
C18 C22 1.511(3)
C19 C20 1.389(3)
C20 C23 1.510(3)
N30 C31 1.403(2)
C31 C32 1.412(3)
C31 C36 1.423(2)
C32 C33 1.389(3)
C32 C37 1.517(3)
C33 C34 1.371(3)
C34 C35 1.384(3)
C35 C36 1.383(3)
C36 C40 1.519(3)
C37 C39 1.524(3)
C37 C38 1.530(3)
C40 C41 1.528(3)
C40 C42 1.529(3)
C50 C51 1.494(8)
C51 C52 1.3900
C51 C56 1.3900
C52 C53 1.3900
C53 C54 1.3900
C54 C55 1.3900
C55 C56 1.3900
C50' C51' 1.498(11)
C51' C52' 1.3900
C51' C56' 1.3900
C52' C53' 1.3900
C53' C54' 1.3900
C54' C55' 1.3900
C55' C56' 1.3900
